data_4001522
loop_
_publ_author_name
'Lin, Chia-Her'
'Yang, Ya-Ching'
'Chen, Chun-Yu'
'Wang, Sue-Lein'

_publ_section_title
;
 Unequivocal Heteroatom Insertion into a 24-Ring Channel Gallophosphate
 and Its Photoluminescence
;
_journal_issue 8
_journal_name_full 'Chemistry of Materials'
_journal_page_first 2095
_journal_paper_doi 10.1021/cm052859r
_journal_volume 18
_journal_year 2006
_chemical_formula_sum 'C4 H17 Ga2 N3 O10 P2'
_chemical_formula_weight 468.59
_chemical_name_systematic
; 
 ? 
;
_space_group_IT_number 148
_symmetry_cell_setting rhombohedral
_symmetry_space_group_name_Hall '-R 3'
_symmetry_space_group_name_H-M 'R -3 :H'
_atom_sites_solution_hydrogens geom
_atom_sites_solution_primary direct
_atom_sites_solution_secondary difmap
_audit_creation_method SHELXL-97
_cell_angle_alpha 90.00
_cell_angle_beta 90.00
_cell_angle_gamma 120.00
_cell_formula_units_Z 18
_cell_length_a 23.7807(15)
_cell_length_b 23.7807(15)
_cell_length_c 13.4664(12)
_cell_measurement_temperature 293(2)
_cell_volume 6595.3(8)
_computing_cell_refinement 'Bruker SMART'
_computing_data_collection 'Bruker SMART'
_computing_data_reduction 'Bruker SHELXTL'
_computing_molecular_graphics 'Bruker SHELXTL'
_computing_publication_material 'Bruker SHELXTL'
_computing_structure_refinement 'SHELXL-97 (Sheldrick, 1997)'
_computing_structure_solution 'SHELXS-97 (Sheldrick, 1990)'
_diffrn_ambient_temperature 293(2)
_diffrn_measured_fraction_theta_full 0.986
_diffrn_measured_fraction_theta_max 0.986
_diffrn_measurement_device_type 'CCD area detector'
_diffrn_measurement_method 'phi and omega scans'
_diffrn_radiation_monochromator graphite
_diffrn_radiation_source 'fine-focus sealed tube'
_diffrn_radiation_type MoK\a
_diffrn_radiation_wavelength 0.71073
_diffrn_reflns_av_R_equivalents 0.0264
_diffrn_reflns_av_sigmaI/netI 0.0195
_diffrn_reflns_limit_h_max 31
_diffrn_reflns_limit_h_min -20
_diffrn_reflns_limit_k_max 17
_diffrn_reflns_limit_k_min -31
_diffrn_reflns_limit_l_max 17
_diffrn_reflns_limit_l_min -17
_diffrn_reflns_number 14475
_diffrn_reflns_theta_full 28.30
_diffrn_reflns_theta_max 28.30
_diffrn_reflns_theta_min 1.71
_exptl_absorpt_coefficient_mu 3.947
_exptl_absorpt_correction_T_max 0.9594
_exptl_absorpt_correction_T_min 0.7288
_exptl_absorpt_correction_type empirical
_exptl_crystal_density_diffrn 2.124
_exptl_crystal_density_method 'not measured'
_exptl_crystal_F_000 4212
_refine_diff_density_max 1.188
_refine_diff_density_min -0.550
_refine_diff_density_rms 0.121
_refine_ls_extinction_coef 0.00025(4)
_refine_ls_extinction_expression Fc^*^=kFc[1+0.001xFc^2^\l^3^/sin(2\q)]^-1/4^
_refine_ls_extinction_method SHELXL
_refine_ls_goodness_of_fit_ref 1.015
_refine_ls_hydrogen_treatment mixed
_refine_ls_matrix_type full
_refine_ls_number_parameters 191
_refine_ls_number_reflns 3593
_refine_ls_number_restraints 0
_refine_ls_restrained_S_all 1.015
_refine_ls_R_factor_all 0.0335
_refine_ls_R_factor_gt 0.0272
_refine_ls_shift/su_max 6.026
_refine_ls_shift/su_mean 0.050
_refine_ls_structure_factor_coef Fsqd
_refine_ls_weighting_details 'calc w=1/[\s^2^(Fo^2^)+(0.0537P)^2^+25.1246P] where P=(Fo^2^+2Fc^2^)/3'
_refine_ls_weighting_scheme calc
_refine_ls_wR_factor_gt 0.0844
_refine_ls_wR_factor_ref 0.0874
_reflns_number_gt 3116
_reflns_number_total 3593
_reflns_threshold_expression >2sigma(I)
_cod_data_source_file cm052859rsi20051227_092153.cif
_cod_data_source_block NTHU1
_cod_depositor_comments
;
The following automatic conversions were performed:

'_symmetry_cell_setting' value 'Rhombohedral' changed to
'rhombohedral' according to
/home/saulius/struct/CIF-dictionaries/cif_core.dic dictionary named
'cif_core.dic' version 2.4.1 from 2010-06-29.

Automatic conversion script
Id: cif_fix_values 1715 2011-07-08 13:25:40Z adriana 
;
_cod_original_cell_volume 6595.2(8)
_cod_original_sg_symbol_H-M R-3
_cod_database_code 4001522

loop_
_symmetry_equiv_pos_as_xyz
'x, y, z'
'-y, x-y, z'
'-x+y, -x, z'
'x+2/3, y+1/3, z+1/3'
'-y+2/3, x-y+1/3, z+1/3'
'-x+y+2/3, -x+1/3, z+1/3'
'x+1/3, y+2/3, z+2/3'
'-y+1/3, x-y+2/3, z+2/3'
'-x+y+1/3, -x+2/3, z+2/3'
'-x, -y, -z'
'y, -x+y, -z'
'x-y, x, -z'
'-x+2/3, -y+1/3, -z+1/3'
'y+2/3, -x+y+1/3, -z+1/3'
'x-y+2/3, x+1/3, -z+1/3'
'-x+1/3, -y+2/3, -z+2/3'
'y+1/3, -x+y+2/3, -z+2/3'
'x-y+1/3, x+2/3, -z+2/3'

loop_
_atom_site_label
_atom_site_type_symbol
_atom_site_fract_x
_atom_site_fract_y
_atom_site_fract_z
_atom_site_U_iso_or_equiv
_atom_site_adp_type
_atom_site_occupancy
_atom_site_symmetry_multiplicity
_atom_site_calc_flag
Ga1 Ga 0.359878(15) 0.092990(14) 0.12052(2) 0.02099(10) Uani 1 1 d
Ga2 Ga 0.349849(16) 0.242803(15) -0.08550(2) 0.02189(10) Uani 1 1 d
P1 P 0.41839(3) 0.23594(3) 0.11859(5) 0.02195(16) Uani 1 1 d
P2 P 0.32685(3) -0.01267(3) 0.27799(5) 0.01915(15) Uani 1 1 d
O1 O 0.36658(11) 0.20997(10) 0.03709(15) 0.0280(4) Uani 1 1 d
O2 O 0.42163(10) 0.17520(10) 0.15575(15) 0.0253(4) Uani 1 1 d
O3 O 0.27527(10) 0.07440(10) 0.12690(15) 0.0263(4) Uani 1 1 d
O4 O 0.48354(11) 0.28897(11) 0.0878(2) 0.0402(6) Uani 1 1 d
O5 O 0.37492(10) 0.04471(9) 0.21211(14) 0.0233(4) Uani 1 1 d
O6 O 0.37351(10) 0.07454(10) -0.00690(14) 0.0265(4) Uani 1 1 d
O7 O 0.33673(12) 0.27188(11) -0.21845(14) 0.0286(5) Uani 1 1 d
O8 O 0.36638(10) 0.32237(9) -0.02771(14) 0.0243(4) Uani 1 1 d
N1 N 0.44413(14) 0.27516(13) -0.1308(2) 0.0324(6) Uani 1 1 d
N3 N 0.25109(13) 0.18919(13) -0.05987(19) 0.0298(5) Uani 1 1 d
N2 N 0.33229(16) 0.15658(13) -0.1494(2) 0.0352(6) Uani 1 1 d
C1 C 0.4477(2) 0.2188(2) -0.1696(3) 0.0479(9) Uani 1 1 d
C2 C 0.3847(2) 0.1726(2) -0.2204(3) 0.0487(10) Uani 1 1 d
C3 C 0.2647(2) 0.12244(18) -0.1828(3) 0.0456(9) Uani 1 1 d
C4 C 0.2242(2) 0.12188(17) -0.0973(3) 0.0450(9) Uani 1 1 d
O9 O 0.5355(4) 0.1935(6) 0.0080(6) 0.200(4) Uani 1 1 d
O10 O 0.6006(5) 0.3295(11) 0.140(3) 0.96(4) Uani 1 1 d
H1 H 0.4568 0.3047 -0.1730 0.050 Uiso 1 1 d
H2 H 0.4710 0.2918 -0.0765 0.050 Uiso 1 1 d
H3 H 0.3335 0.1256 -0.1000 0.050 Uiso 1 1 d
H4 H 0.2276 0.2052 -0.0895 0.050 Uiso 1 1 d
H5 H 0.2426 0.1866 0.0064 0.050 Uiso 1 1 d
H6 H 0.4832 0.2336 -0.2137 0.050 Uiso 1 1 d
H7 H 0.4499 0.1912 -0.1110 0.050 Uiso 1 1 d
H8 H 0.2519 0.0792 -0.2068 0.050 Uiso 1 1 d
H9 H 0.2601 0.1457 -0.2392 0.050 Uiso 1 1 d
H10 H 0.3833 0.1349 -0.2500 0.050 Uiso 1 1 d
H11 H 0.3742 0.1984 -0.2813 0.050 Uiso 1 1 d
H12 H 0.1817 0.1054 -0.1194 0.050 Uiso 1 1 d
H13 H 0.2271 0.0959 -0.0388 0.050 Uiso 1 1 d

loop_
_atom_site_aniso_label
_atom_site_aniso_U_11
_atom_site_aniso_U_22
_atom_site_aniso_U_33
_atom_site_aniso_U_23
_atom_site_aniso_U_13
_atom_site_aniso_U_12
Ga1 0.02369(17) 0.02205(16) 0.01354(15) 0.00126(10) -0.00195(10) 0.00867(12)
Ga2 0.03160(18) 0.02091(16) 0.01485(15) -0.00059(10) -0.00243(11) 0.01439(13)
P1 0.0216(3) 0.0195(3) 0.0198(3) 0.0027(2) -0.0003(3) 0.0066(3)
P2 0.0246(3) 0.0192(3) 0.0114(3) -0.0004(2) -0.0005(2) 0.0094(3)
O1 0.0339(11) 0.0265(10) 0.0190(9) 0.0030(8) -0.0049(8) 0.0116(9)
O2 0.0250(10) 0.0230(10) 0.0248(10) -0.0001(8) -0.0062(8) 0.0098(8)
O3 0.0246(10) 0.0277(10) 0.0243(10) -0.0037(8) -0.0034(8) 0.0114(8)
O4 0.0291(12) 0.0296(12) 0.0476(15) 0.0076(10) 0.0083(10) 0.0039(10)
O5 0.0260(10) 0.0235(10) 0.0167(9) 0.0044(7) -0.0009(7) 0.0095(8)
O6 0.0305(11) 0.0250(10) 0.0153(9) -0.0013(7) -0.0009(8) 0.0074(9)
O7 0.0469(13) 0.0304(11) 0.0163(9) -0.0002(8) -0.0046(9) 0.0251(10)
O8 0.0342(11) 0.0225(9) 0.0170(9) -0.0008(7) 0.0029(8) 0.0147(9)
N1 0.0395(15) 0.0318(13) 0.0300(13) 0.0039(11) 0.0027(11) 0.0208(12)
N3 0.0329(13) 0.0280(13) 0.0258(12) 0.0027(10) -0.0043(10) 0.0131(11)
N2 0.0552(18) 0.0306(14) 0.0266(13) -0.0057(11) -0.0105(12) 0.0266(13)
C1 0.059(2) 0.054(2) 0.049(2) -0.0011(18) 0.0079(18) 0.042(2)
C2 0.081(3) 0.047(2) 0.0330(18) -0.0093(16) 0.0006(18) 0.044(2)
C3 0.066(3) 0.0321(17) 0.0371(19) -0.0124(15) -0.0185(17) 0.0229(18)
C4 0.046(2) 0.0305(17) 0.046(2) 0.0002(15) -0.0135(16) 0.0098(15)
O9 0.198(8) 0.289(11) 0.187(8) -0.016(8) 0.020(6) 0.178(9)
O10 0.113(9) 0.74(4) 2.00(10) -1.00(6) -0.34(3) 0.206(16)

loop_
_atom_type_symbol
_atom_type_description
_atom_type_scat_dispersion_real
_atom_type_scat_dispersion_imag
_atom_type_scat_source
C C 0.0033 0.0016 'International Tables Vol C Tables 4.2.6.8 and 6.1.1.4'
H H 0.0000 0.0000 'International Tables Vol C Tables 4.2.6.8 and 6.1.1.4'
N N 0.0061 0.0033 'International Tables Vol C Tables 4.2.6.8 and 6.1.1.4'
O O 0.0106 0.0060 'International Tables Vol C Tables 4.2.6.8 and 6.1.1.4'
P P 0.1023 0.0942 'International Tables Vol C Tables 4.2.6.8 and 6.1.1.4'
Ga Ga 0.2307 1.6083 'International Tables Vol C Tables 4.2.6.8 and 6.1.1.4'

loop_
_geom_angle_atom_site_label_1
_geom_angle_atom_site_label_2
_geom_angle_atom_site_label_3
_geom_angle
_geom_angle_site_symmetry_1
_geom_angle_site_symmetry_3
O2 Ga1 O3 116.38(9) . .
O2 Ga1 O5 101.01(9) . .
O3 Ga1 O5 110.53(9) . .
O2 Ga1 O6 110.76(9) . .
O3 Ga1 O6 106.81(9) . .
O5 Ga1 O6 111.37(10) . .
O8 Ga2 O1 94.01(9) . .
O8 Ga2 O7 90.73(8) . .
O1 Ga2 O7 174.19(9) . .
O8 Ga2 N3 98.73(10) . .
O1 Ga2 N3 90.46(9) . .
O7 Ga2 N3 92.14(10) . .
O8 Ga2 N2 179.53(12) . .
O1 Ga2 N2 86.32(10) . .
O7 Ga2 N2 88.91(10) . .
N3 Ga2 N2 81.59(12) . .
O8 Ga2 N1 96.00(10) . .
O1 Ga2 N1 89.90(10) . .
O7 Ga2 N1 86.27(10) . .
N3 Ga2 N1 165.20(11) . .
N2 Ga2 N1 83.67(12) . .
O4 P1 O1 115.46(14) . .
O4 P1 O2 111.13(13) . .
O1 P1 O2 104.94(11) . .
O4 P1 O3 110.42(13) . 13
O1 P1 O3 107.10(12) . 13
O2 P1 O3 107.33(12) . 13
O7 P2 O8 110.23(12) 11 13
O7 P2 O5 112.04(11) 11 .
O8 P2 O5 110.81(11) 13 .
O7 P2 O6 110.06(13) 11 6
O8 P2 O6 107.93(11) 13 6
O5 P2 O6 105.61(12) . 6
P1 O1 Ga2 136.85(13) . .
P1 O2 Ga1 121.35(12) . .
P1 O3 Ga1 122.84(12) 13 .
P2 O5 Ga1 130.29(13) . .
P2 O6 Ga1 127.34(12) 8_544 .
P2 O7 Ga2 146.11(13) 12 .
P2 O8 Ga2 138.77(13) 13 .
C1 N1 Ga2 108.0(2) . .
C4 N3 Ga2 110.6(2) . .
C2 N2 C3 120.0(3) . .
C2 N2 Ga2 106.9(2) . .
C3 N2 Ga2 107.4(2) . .
N1 C1 C2 109.5(3) . .
N2 C2 C1 107.5(3) . .
N2 C3 C4 107.0(3) . .
N3 C4 C3 108.9(3) . .

loop_
_geom_bond_atom_site_label_1
_geom_bond_atom_site_label_2
_geom_bond_distance
_geom_bond_site_symmetry_2
Ga1 O2 1.826(2) .
Ga1 O3 1.833(2) .
Ga1 O5 1.8378(19) .
Ga1 O6 1.840(2) .
Ga2 O8 1.8964(19) .
Ga2 O1 1.950(2) .
Ga2 O7 1.9991(19) .
Ga2 N3 2.066(3) .
Ga2 N2 2.065(3) .
Ga2 N1 2.065(3) .
P1 O4 1.486(2) .
P1 O1 1.531(2) .
P1 O2 1.566(2) .
P1 O3 1.569(2) 13
P2 O7 1.506(2) 11
P2 O8 1.523(2) 13
P2 O5 1.548(2) .
P2 O6 1.560(2) 6
O3 P1 1.569(2) 13
O6 P2 1.560(2) 8_544
O7 P2 1.506(2) 12
O8 P2 1.523(2) 13
N1 C1 1.480(5) .
N3 C4 1.484(5) .
N2 C2 1.461(5) .
N2 C3 1.463(5) .
C1 C2 1.508(6) .
C3 C4 1.496(6) .
